data_4504762
loop_
_publ_author_name
'Burchell, Tara J.'
'Eisler, Dana J.'
'Puddephatt, Richard J.'

_publ_section_title
;
 Hierarchy of Hydrogen Bonding versus Anion Binding in Self-Assembled
 Network Structures of Silver(I)
;
_journal_issue 4
_journal_name_full 'Crystal Growth &amp; Design'
_journal_page_first 974
_journal_paper_doi 10.1021/cg050578q
_journal_volume 6
_journal_year 2006
_chemical_formula_sum 'C20 H22 Ag N5 O7'
_chemical_formula_weight 552.30
_chemical_name_systematic
; 
 ? 
;
_space_group_IT_number 56
_symmetry_cell_setting orthorhombic
_symmetry_space_group_name_Hall '-P 2ab 2ac'
_symmetry_space_group_name_H-M 'P c c n'
_atom_sites_solution_hydrogens geom
_atom_sites_solution_primary direct
_atom_sites_solution_secondary difmap
_audit_creation_method SHELXL-97
_cell_angle_alpha 90.00
_cell_angle_beta 90.00
_cell_angle_gamma 90.00
_cell_formula_units_Z 8
_cell_length_a 19.253(4)
_cell_length_b 24.785(5)
_cell_length_c 9.6781(19)
_cell_measurement_temperature 150(2)
_cell_measurement_theta_max 27.48
_cell_measurement_theta_min 1.70
_cell_volume 4618.3(16)
_computing_cell_refinement 'Nonius DENZO'
_computing_data_collection 'Nonius Collect'
_computing_data_reduction 'Nonius DENZO'
_computing_molecular_graphics 'Bruker SHELXTL'
_computing_publication_material 'Bruker SHELXTL'
_computing_structure_refinement 'SHELXL-97 (Sheldrick, 1997)'
_computing_structure_solution 'SHELXS-97 (Sheldrick, 1990)'
_diffrn_ambient_temperature 150(2)
_diffrn_measured_fraction_theta_full 0.999
_diffrn_measured_fraction_theta_max 0.999
_diffrn_measurement_device_type 'Nonius Kappa CCD'
_diffrn_measurement_method 'phi\omega scans'
_diffrn_radiation_monochromator graphite
_diffrn_radiation_source 'fine-focus sealed tube'
_diffrn_radiation_type MoK\a
_diffrn_radiation_wavelength 0.71073
_diffrn_reflns_av_R_equivalents 0.065
_diffrn_reflns_av_sigmaI/netI 0.0475
_diffrn_reflns_limit_h_max 25
_diffrn_reflns_limit_h_min -25
_diffrn_reflns_limit_k_max 32
_diffrn_reflns_limit_k_min -32
_diffrn_reflns_limit_l_max 12
_diffrn_reflns_limit_l_min -12
_diffrn_reflns_number 47977
_diffrn_reflns_theta_full 27.50
_diffrn_reflns_theta_max 27.50
_diffrn_reflns_theta_min 2.12
_exptl_absorpt_coefficient_mu 0.923
_exptl_absorpt_correction_T_max 0.9340
_exptl_absorpt_correction_T_min 0.7854
_exptl_absorpt_correction_type multi-scan
_exptl_absorpt_process_details 'DENZO-SMN (Otwinowski & Minor, 1997)'
_exptl_crystal_colour colorless
_exptl_crystal_density_diffrn 1.589
_exptl_crystal_density_method 'not measured'
_exptl_crystal_description plate
_exptl_crystal_F_000 2240
_exptl_crystal_size_max 0.28
_exptl_crystal_size_mid 0.25
_exptl_crystal_size_min 0.08
_refine_diff_density_max 0.886
_refine_diff_density_min -0.787
_refine_diff_density_rms 0.096
_refine_ls_extinction_coef 0.0014(2)
_refine_ls_extinction_expression Fc^*^=kFc[1+0.001xFc^2^\l^3^/sin(2\q)]^-1/4^
_refine_ls_extinction_method SHELXL
_refine_ls_goodness_of_fit_ref 1.056
_refine_ls_hydrogen_treatment constr
_refine_ls_matrix_type full
_refine_ls_number_parameters 295
_refine_ls_number_reflns 5311
_refine_ls_number_restraints 1
_refine_ls_restrained_S_all 1.066
_refine_ls_R_factor_all 0.0962
_refine_ls_R_factor_gt 0.0492
_refine_ls_shift/su_max 0.004
_refine_ls_shift/su_mean 0.000
_refine_ls_structure_factor_coef Fsqd
_refine_ls_weighting_details 'calc w=1/[\s^2^(Fo^2^)+(0.0785P)^2^+1.6689P] where P=(Fo^2^+2Fc^2^)/3'
_refine_ls_weighting_scheme calc
_refine_ls_wR_factor_gt 0.1271
_refine_ls_wR_factor_ref 0.1494
_reflns_number_gt 3256
_reflns_number_total 5311
_reflns_threshold_expression I>2sigma(I)
_cod_data_source_file cg050578qsi20060216_102016.cif
_cod_data_source_block 3b
_cod_depositor_comments
;
The following automatic conversions were performed:

'_symmetry_cell_setting' value 'Orthorhombic' changed to
'orthorhombic' according to
/home/saulius/struct/CIF-dictionaries/cif_core.dic dictionary named
'cif_core.dic' version 2.4.1 from 2010-06-29.

Automatic conversion script
Id: cif_fix_values 1715 2011-07-08 13:25:40Z adriana 
;
_cod_original_sg_symbol_H-M Pccn
_cod_database_code 4504762

loop_
_symmetry_equiv_pos_as_xyz
'x, y, z'
'-x+1/2, -y+1/2, z'
'-x, y+1/2, -z+1/2'
'x+1/2, -y, -z+1/2'
'-x, -y, -z'
'x-1/2, y-1/2, -z'
'x, -y-1/2, z-1/2'
'-x-1/2, y, z-1/2'

loop_
_atom_site_label
_atom_site_type_symbol
_atom_site_fract_x
_atom_site_fract_y
_atom_site_fract_z
_atom_site_U_iso_or_equiv
_atom_site_adp_type
_atom_site_occupancy
_atom_site_symmetry_multiplicity
_atom_site_calc_flag
_atom_site_refinement_flags
_atom_site_disorder_assembly
_atom_site_disorder_group
Ag1 Ag -0.199855(16) 0.523971(14) -0.17268(3) 0.04453(16) Uani 1 1 d . . .
N5 N -0.32965(19) 0.53368(14) 0.0108(4) 0.0444(9) Uani 1 1 d . . .
O5 O -0.32869(18) 0.53989(16) -0.1176(3) 0.0631(9) Uani 1 1 d . . .
O4 O -0.38551(16) 0.53092(16) 0.0749(4) 0.0803(12) Uani 1 1 d . . .
O3 O -0.27475(17) 0.52875(13) 0.0758(3) 0.0533(8) Uani 1 1 d . . .
N1 N -0.19542(15) 0.43285(14) -0.1471(3) 0.0358(8) Uani 1 1 d . . .
C1 C -0.2235(2) 0.40863(18) -0.0351(4) 0.0467(10) Uani 1 1 d . . .
H1A H -0.2529 0.4291 0.0237 0.056 Uiso 1 1 calc R . .
C2 C -0.2112(2) 0.35543(18) -0.0031(4) 0.0436(10) Uani 1 1 d . . .
H2A H -0.2324 0.3396 0.0757 0.052 Uiso 1 1 calc R . .
C3 C -0.1680(2) 0.32523(17) -0.0853(4) 0.0374(9) Uani 1 1 d . . .
C4 C -0.1393(2) 0.34962(18) -0.2010(4) 0.0444(10) Uani 1 1 d . . .
H4A H -0.1099 0.3299 -0.2615 0.053 Uiso 1 1 calc R . .
C5 C -0.1543(2) 0.40318(18) -0.2262(4) 0.0447(10) Uani 1 1 d . . .
H5A H -0.1339 0.4197 -0.3050 0.054 Uiso 1 1 calc R . .
C6 C -0.1483(2) 0.26921(17) -0.0403(4) 0.0405(10) Uani 1 1 d . . .
O1 O -0.15225(16) 0.25661(12) 0.0822(3) 0.0513(8) Uani 1 1 d . . .
N3 N 0.00190(17) 0.23451(12) 0.0134(3) 0.0399(8) Uani 1 1 d . . .
H3A H 0.0073 0.2404 0.1024 0.048 Uiso 1 1 calc R . .
C7 C -0.0918(2) 0.18613(17) -0.1053(4) 0.0409(10) Uani 1 1 d . . .
C8 C -0.1204(2) 0.13784(19) -0.1500(4) 0.0467(11) Uani 1 1 d . . .
H8A H -0.1609 0.1382 -0.2062 0.056 Uiso 1 1 calc R . .
C9 C -0.0904(2) 0.08905(19) -0.1131(5) 0.0522(11) Uani 1 1 d . . .
H9A H -0.1104 0.0560 -0.1430 0.063 Uiso 1 1 calc R . .
C10 C -0.0310(2) 0.08885(18) -0.0323(5) 0.0502(11) Uani 1 1 d . . .
H10A H -0.0107 0.0556 -0.0050 0.060 Uiso 1 1 calc R . .
C11 C -0.0013(2) 0.13685(16) 0.0087(4) 0.0448(10) Uani 1 1 d . . .
H11A H 0.0396 0.1364 0.0634 0.054 Uiso 1 1 calc R . .
C12 C -0.0306(2) 0.18557(17) -0.0292(4) 0.0388(9) Uani 1 1 d . . .
N2 N -0.12538(17) 0.23561(14) -0.1381(3) 0.0415(8) Uani 1 1 d . . .
H2B H -0.1312 0.2443 -0.2255 0.050 Uiso 1 1 calc R . .
C13 C 0.0247(2) 0.27221(17) -0.0761(4) 0.0393(9) Uani 1 1 d . . .
O2 O 0.01699(16) 0.26875(12) -0.2014(3) 0.0510(8) Uani 1 1 d . . .
C14 C 0.0621(2) 0.31981(16) -0.0144(4) 0.0377(9) Uani 1 1 d . . .
C15 C 0.0545(2) 0.33635(17) 0.1201(4) 0.0433(10) Uani 1 1 d . . .
H15A H 0.0232 0.3183 0.1801 0.052 Uiso 1 1 calc R . .
C16 C 0.0931(2) 0.37962(18) 0.1674(4) 0.0433(10) Uani 1 1 d . . .
H16A H 0.0874 0.3906 0.2608 0.052 Uiso 1 1 calc R . .
C17 C 0.1432(2) 0.39148(18) -0.0438(4) 0.0472(11) Uani 1 1 d . . .
H17A H 0.1737 0.4109 -0.1027 0.057 Uiso 1 1 calc R . .
C18 C 0.1066(2) 0.34899(18) -0.0983(4) 0.0461(10) Uani 1 1 d . . .
H18A H 0.1117 0.3397 -0.1930 0.055 Uiso 1 1 calc R . .
N4 N 0.13797(17) 0.40686(14) 0.0880(3) 0.0424(8) Uani 1 1 d . . .
O21 O -0.0452(3) 0.0286(2) -0.4489(6) 0.0533(14) Uiso 0.55 1 d P A -1
H21A H -0.0870 0.0204 -0.4621 0.064 Uiso 0.55 1 calc PR A -1
C21 C -0.0094(6) -0.0159(4) -0.3473(12) 0.068(3) Uiso 0.55 1 d P A -1
H21B H 0.0359 -0.0025 -0.3160 0.081 Uiso 0.55 1 calc PR A -1
H21C H -0.0030 -0.0498 -0.3976 0.081 Uiso 0.55 1 calc PR A -1
H21D H -0.0394 -0.0221 -0.2671 0.081 Uiso 0.55 1 calc PR A -1
O21A O 0.0178(3) -0.0570(3) -0.4282(7) 0.0594(18) Uiso 0.45 1 d PD B -2
H21E H 0.0248 -0.0650 -0.5114 0.071 Uiso 0.45 1 calc PR B -2
C21A C 0.0101(7) -0.0044(4) -0.4166(15) 0.072(3) Uiso 0.45 1 d PD B -2
H21F H -0.0389 0.0040 -0.3995 0.087 Uiso 0.45 1 calc PR B -2
H21G H 0.0251 0.0131 -0.5023 0.087 Uiso 0.45 1 calc PR B -2
H21H H 0.0383 0.0088 -0.3394 0.087 Uiso 0.45 1 calc PR B -2
O20 O 0.1729(13) 0.2845(11) -0.401(3) 0.283(11) Uiso 0.50 1 d P C -1
H20A H 0.1562 0.2881 -0.4810 0.340 Uiso 0.50 1 calc PR C -1
C20 C 0.240(2) 0.2734(14) -0.410(3) 0.265(17) Uiso 0.50 1 d P C -1
H20B H 0.2665 0.3010 -0.3611 0.319 Uiso 0.50 1 calc PR C -1
H20C H 0.2538 0.2729 -0.5078 0.319 Uiso 0.50 1 calc PR C -1
H20D H 0.2489 0.2380 -0.3691 0.319 Uiso 0.50 1 calc PR C -1
C20A C 0.1983(12) 0.3151(11) -0.505(3) 0.182(10) Uiso 0.50 1 d P D -2
H20F H 0.2409 0.3299 -0.4644 0.219 Uiso 0.50 1 calc PR D -2
H20G H 0.1728 0.2948 -0.4342 0.219 Uiso 0.50 1 calc PR D -2
H20H H 0.1692 0.3446 -0.5392 0.219 Uiso 0.50 1 calc PR D -2
O20A O 0.2168(11) 0.2780(10) -0.623(2) 0.277(10) Uiso 0.50 1 d P D -2
H20E H 0.2415 0.2525 -0.5932 0.332 Uiso 0.50 1 calc PR D -2

loop_
_atom_site_aniso_label
_atom_site_aniso_U_11
_atom_site_aniso_U_22
_atom_site_aniso_U_33
_atom_site_aniso_U_23
_atom_site_aniso_U_13
_atom_site_aniso_U_12
Ag1 0.0451(2) 0.0463(2) 0.0422(2) -0.00096(14) -0.00157(14) -0.00274(15)
N5 0.046(2) 0.049(2) 0.039(2) -0.0086(17) 0.0039(18) -0.0009(16)
O5 0.063(2) 0.083(3) 0.0427(19) 0.0058(18) -0.0040(17) 0.0068(19)
O4 0.0388(18) 0.134(4) 0.068(2) -0.026(2) 0.0103(17) 0.0005(19)
O3 0.0405(15) 0.076(2) 0.0439(18) 0.0025(15) 0.0051(14) 0.0051(15)
N1 0.0354(17) 0.036(2) 0.0360(18) 0.0016(14) -0.0018(14) -0.0015(14)
C1 0.046(2) 0.052(3) 0.043(2) 0.000(2) 0.005(2) 0.002(2)
C2 0.048(2) 0.052(3) 0.031(2) 0.0053(19) 0.0038(18) 0.005(2)
C3 0.040(2) 0.046(3) 0.0258(19) -0.0013(17) -0.0019(17) -0.0011(19)
C4 0.049(2) 0.049(3) 0.035(2) -0.0011(19) 0.0048(19) -0.003(2)
C5 0.054(3) 0.045(3) 0.035(2) 0.002(2) 0.000(2) -0.006(2)
C6 0.048(2) 0.046(3) 0.027(2) -0.0026(18) -0.0023(18) 0.000(2)
O1 0.073(2) 0.057(2) 0.0232(14) 0.0031(13) -0.0008(13) 0.0105(15)
N3 0.053(2) 0.0391(19) 0.0273(16) 0.0008(15) -0.0007(15) -0.0021(17)
C7 0.056(2) 0.038(2) 0.029(2) 0.0028(18) 0.0048(19) 0.001(2)
C8 0.055(3) 0.053(3) 0.032(2) -0.0046(19) 0.0033(18) -0.007(2)
C9 0.067(3) 0.044(3) 0.046(3) -0.002(2) 0.016(2) -0.008(2)
C10 0.060(3) 0.042(3) 0.049(3) 0.006(2) 0.017(2) 0.004(2)
C11 0.050(2) 0.042(2) 0.042(2) 0.004(2) 0.006(2) 0.005(2)
C12 0.051(2) 0.040(2) 0.0248(18) -0.0026(17) 0.0028(18) 0.0009(19)
N2 0.054(2) 0.046(2) 0.0235(16) -0.0016(15) -0.0026(15) 0.0022(17)
C13 0.048(2) 0.041(2) 0.029(2) -0.0001(18) -0.0013(18) 0.0008(19)
O2 0.075(2) 0.0519(19) 0.0264(14) -0.0005(13) -0.0012(14) -0.0094(16)
C14 0.043(2) 0.038(2) 0.032(2) -0.0019(17) -0.0010(17) 0.0021(18)
C15 0.052(2) 0.045(3) 0.034(2) -0.0024(19) 0.0072(19) -0.006(2)
C16 0.057(3) 0.045(3) 0.028(2) -0.0031(18) 0.0064(19) -0.006(2)
C17 0.051(2) 0.056(3) 0.035(2) -0.001(2) 0.0045(19) -0.009(2)
C18 0.054(2) 0.055(3) 0.029(2) -0.0024(19) 0.0041(19) -0.009(2)
N4 0.0444(18) 0.047(2) 0.0355(18) -0.0035(16) -0.0031(15) -0.0039(16)

loop_
_atom_type_symbol
_atom_type_description
_atom_type_scat_dispersion_real
_atom_type_scat_dispersion_imag
_atom_type_scat_source
C C 0.0033 0.0016 'International Tables Vol C Tables 4.2.6.8 and 6.1.1.4'
H H 0.0000 0.0000 'International Tables Vol C Tables 4.2.6.8 and 6.1.1.4'
N N 0.0061 0.0033 'International Tables Vol C Tables 4.2.6.8 and 6.1.1.4'
O O 0.0106 0.0060 'International Tables Vol C Tables 4.2.6.8 and 6.1.1.4'
Ag Ag -0.8971 1.1015 'International Tables Vol C Tables 4.2.6.8 and 6.1.1.4'

loop_
_geom_angle_atom_site_label_1
_geom_angle_atom_site_label_2
_geom_angle_atom_site_label_3
_geom_angle
_geom_angle_site_symmetry_1
_geom_angle_site_symmetry_3
N4 Ag1 N1 134.39(11) 5_565 .
N4 Ag1 O3 115.21(11) 5_565 8
N1 Ag1 O3 99.28(11) . 8
N4 Ag1 O5 108.65(12) 5_565 .
N1 Ag1 O5 99.57(11) . .
O3 Ag1 O5 90.35(11) 8 .
O3 N5 O4 118.7(4) . .
O3 N5 O5 120.3(4) . .
O4 N5 O5 121.0(4) . .
N5 O5 Ag1 101.6(3) . .
N5 O3 Ag1 109.6(2) . 8_556
C5 N1 C1 117.2(4) . .
C5 N1 Ag1 120.7(3) . .
C1 N1 Ag1 120.9(3) . .
N1 C1 C2 122.5(4) . .
C3 C2 C1 119.8(4) . .
C2 C3 C4 118.2(4) . .
C2 C3 C6 119.2(3) . .
C4 C3 C6 122.4(4) . .
C5 C4 C3 118.6(4) . .
N1 C5 C4 123.8(4) . .
O1 C6 N2 123.1(4) . .
O1 C6 C3 119.9(4) . .
N2 C6 C3 117.0(3) . .
C13 N3 C12 123.2(3) . .
C8 C7 C12 119.6(4) . .
C8 C7 N2 119.6(4) . .
C12 C7 N2 120.8(4) . .
C9 C8 C7 120.4(4) . .
C10 C9 C8 119.5(4) . .
C11 C10 C9 120.1(4) . .
C10 C11 C12 120.6(4) . .
C11 C12 C7 119.7(4) . .
C11 C12 N3 119.2(4) . .
C7 C12 N3 121.1(4) . .
C6 N2 C7 122.0(3) . .
O2 C13 N3 123.2(4) . .
O2 C13 C14 120.4(4) . .
N3 C13 C14 116.4(3) . .
C15 C14 C18 117.8(4) . .
C15 C14 C13 124.0(4) . .
C18 C14 C13 118.2(3) . .
C14 C15 C16 119.3(4) . .
N4 C16 C15 123.2(4) . .
N4 C17 C18 123.2(4) . .
C17 C18 C14 119.5(4) . .
C17 N4 C16 116.9(4) . .
C17 N4 Ag1 121.8(3) . 5_565
C16 N4 Ag1 121.2(3) . 5_565

loop_
_geom_bond_atom_site_label_1
_geom_bond_atom_site_label_2
_geom_bond_distance
_geom_bond_site_symmetry_2
Ag1 N4 2.243(3) 5_565
Ag1 N1 2.274(4) .
Ag1 O3 2.486(3) 8
Ag1 O5 2.568(3) .
N5 O3 1.236(5) .
N5 O4 1.243(5) .
N5 O5 1.252(4) .
O3 Ag1 2.486(3) 8_556
N1 C5 1.325(5) .
N1 C1 1.352(5) .
C1 C2 1.376(6) .
C2 C3 1.373(6) .
C3 C4 1.388(6) .
C3 C6 1.504(6) .
C4 C5 1.380(6) .
C6 O1 1.228(4) .
C6 N2 1.335(5) .
N3 C13 1.347(5) .
N3 C12 1.425(5) .
C7 C8 1.387(6) .
C7 C12 1.391(6) .
C7 N2 1.422(5) .
C8 C9 1.387(6) .
C9 C10 1.386(6) .
C10 C11 1.378(6) .
C11 C12 1.382(5) .
C13 O2 1.225(4) .
C13 C14 1.505(5) .
C14 C15 1.373(5) .
C14 C18 1.384(5) .
C15 C16 1.382(6) .
C16 N4 1.339(5) .
C17 N4 1.335(5) .
C17 C18 1.373(6) .
N4 Ag1 2.243(3) 5_565
O21 C21 1.630(12) .
O21A C21A 1.317(9) .
O20 C20 1.32(4) .
C20A O20A 1.51(3) .

loop_
_geom_hbond_atom_site_label_D
_geom_hbond_atom_site_label_H
_geom_hbond_atom_site_label_A
_geom_hbond_distance_DH
_geom_hbond_distance_HA
_geom_hbond_distance_DA
_geom_hbond_angle_DHA
_geom_hbond_site_symmetry_A
N3 H3A O2 0.88 1.92 2.777(4) 163.6 7_566
N2 H2B O1 0.88 1.91 2.763(4) 164.3 7_565
